data_4081411
loop_
_publ_author_name
'Wagner, Michael'
'Dietz, Christina'
'Bou\<ska, Marek'
'Dost\'al, Libor'
'Pad\(elkov\'a, Zde\<nka'
'Jambor, Roman'
'Jurkschat, Klaus'

_publ_section_title
;
 Reactivity of Organotin(I) Dimers RSnSnR (R = 2,6-(Me2NCH2)2C6H3,
 4-t-Bu-2,6-{P(O)(O-i-Pr)2}2C6H2) with Diaryl Dichalcogenides, ArEEAr
 (E = S, Se, Te; Ar = Ph, 2-C5H4N): Control of Secondary
 Sn&#x00B7;&#x00B7;&#x00B7;Sn Interactions by Intramolecular
 Coordination and Identity of the Aryl Chalcogenate
;
_journal_issue 17
_journal_name_full Organometallics
_journal_page_first 4973
_journal_paper_doi 10.1021/om400694z
_journal_volume 32
_journal_year 2013
_chemical_formula_moiety 'C27 H43 N O6 P2 S Sn, C7 H8'
_chemical_formula_sum 'C34 H51 N O6 P2 S Sn'
_chemical_formula_weight 782.45
_chemical_name_systematic
;
{[2,6-Bis(diisopropoxyphosphonyl)-4-tert-butyl]phenyl}
tin(II)pyridine-2-thiolate
;
_space_group_IT_number 14
_symmetry_cell_setting monoclinic
_symmetry_space_group_name_Hall '-P 2yn'
_symmetry_space_group_name_H-M 'P 1 21/n 1'
_atom_sites_solution_hydrogens geom
_atom_sites_solution_primary direct
_atom_sites_solution_secondary difmap
_audit_creation_method SHELXL-97
_cell_angle_alpha 90.00
_cell_angle_beta 103.937(3)
_cell_angle_gamma 90.00
_cell_formula_units_Z 4
_cell_length_a 13.2167(5)
_cell_length_b 14.1055(4)
_cell_length_c 21.2322(7)
_cell_measurement_reflns_used 11246
_cell_measurement_temperature 173(2)
_cell_measurement_theta_max 29.1500
_cell_measurement_theta_min 2.1924
_cell_volume 3841.8(2)
_computing_cell_refinement 'CrysAlisPro, Oxford Diffraction Ltd., Version 1.171.33.55''
_computing_data_collection 'CrysAlisPro, Oxford Diffraction Ltd., Version 1.171.33.55''
_computing_data_reduction 'CrysAlisPro, Oxford Diffraction Ltd., Version 1.171.33.55''
_computing_molecular_graphics 'SHELXP-97 (Sheldrick, 1997)'
_computing_publication_material 'enCIFer Version 1.4'
_computing_structure_refinement 'SHELXL-97 (Sheldrick, 1997)'
_computing_structure_solution 'SHELXS-97 (Sheldrick, 1990)'
_diffrn_ambient_temperature 173(2)
_diffrn_measured_fraction_theta_full 0.999
_diffrn_measured_fraction_theta_max 0.999
_diffrn_measurement_device 'XcaliburS CCD Diffractometer'
_diffrn_measurement_method '\w und \y scan'
_diffrn_radiation_monochromator graphite
_diffrn_radiation_source 'fine-focus sealed tube'
_diffrn_radiation_type MoK\a
_diffrn_radiation_wavelength 0.71073
_diffrn_reflns_av_R_equivalents 0.0352
_diffrn_reflns_av_sigmaI/netI 0.0513
_diffrn_reflns_limit_h_max 16
_diffrn_reflns_limit_h_min -14
_diffrn_reflns_limit_k_max 16
_diffrn_reflns_limit_k_min -17
_diffrn_reflns_limit_l_max 25
_diffrn_reflns_limit_l_min -25
_diffrn_reflns_number 22867
_diffrn_reflns_theta_full 25.50
_diffrn_reflns_theta_max 25.50
_diffrn_reflns_theta_min 2.20
_exptl_absorpt_coefficient_mu 0.843
_exptl_absorpt_correction_T_max 1.00000
_exptl_absorpt_correction_T_min 0.83921
_exptl_absorpt_correction_type multi-scan
_exptl_absorpt_process_details
;
CrysAlisPro, Oxford Diffraction Ltd.,
Version 1.171.33.55 (release 05-01-2010 CrysAlis171 .NET)
(compiled Jan  5 2010,16:28:46)
Empirical absorption correction using spherical harmonics,
 implemented in SCALE3 ABSPACK scaling algorithm.
;
_exptl_crystal_colour colourless
_exptl_crystal_density_diffrn 1.353
_exptl_crystal_density_method 'not measured'
_exptl_crystal_description column
_exptl_crystal_F_000 1624
_exptl_crystal_size_max 0.50
_exptl_crystal_size_mid 0.28
_exptl_crystal_size_min 0.16
_refine_diff_density_max 0.554
_refine_diff_density_min -0.498
_refine_diff_density_rms 0.063
_refine_ls_extinction_method none
_refine_ls_goodness_of_fit_ref 0.897
_refine_ls_hydrogen_treatment constr
_refine_ls_matrix_type full
_refine_ls_number_parameters 378
_refine_ls_number_reflns 7138
_refine_ls_number_restraints 0
_refine_ls_restrained_S_all 0.897
_refine_ls_R_factor_all 0.0471
_refine_ls_R_factor_gt 0.0302
_refine_ls_shift/su_max 0.001
_refine_ls_shift/su_mean 0.000
_refine_ls_structure_factor_coef Fsqd
_refine_ls_weighting_details 'calc w=1/[\s^2^(Fo^2^)+(0.0361P)^2^+0.0000P] where P=(Fo^2^+2Fc^2^)/3'
_refine_ls_weighting_scheme calc
_refine_ls_wR_factor_gt 0.0638
_refine_ls_wR_factor_ref 0.0659
_reflns_number_gt 5300
_reflns_number_total 7138
_reflns_threshold_expression >2sigma(I)
_cod_data_source_file om400694z_si_002.cif
_cod_data_source_block compound8*C7H8
_cod_original_sg_symbol_H-M P2(1)/n
_cod_database_code 4081411

loop_
_symmetry_equiv_pos_as_xyz
'x, y, z'
'-x+1/2, y+1/2, -z+1/2'
'-x, -y, -z'
'x-1/2, -y-1/2, z-1/2'

loop_
_atom_site_label
_atom_site_type_symbol
_atom_site_fract_x
_atom_site_fract_y
_atom_site_fract_z
_atom_site_U_iso_or_equiv
_atom_site_adp_type
_atom_site_occupancy
_atom_site_symmetry_multiplicity
_atom_site_calc_flag
_atom_site_refinement_flags
_atom_site_disorder_assembly
_atom_site_disorder_group
Sn1 Sn 0.607176(14) 0.723395(13) 0.405256(9) 0.02367(6) Uani 1 1 d . . .
S1 S 0.52084(5) 0.84787(5) 0.46027(3) 0.03023(17) Uani 1 1 d . . .
P1 P 0.80106(5) 0.88032(5) 0.41313(3) 0.02300(16) Uani 1 1 d . . .
O1 O 0.69994(13) 0.85211(13) 0.37019(9) 0.0284(4) Uani 1 1 d . . .
O1' O 0.81491(14) 0.98750(12) 0.43158(9) 0.0270(4) Uani 1 1 d . . .
O1'' O 0.89682(13) 0.87063(12) 0.38190(8) 0.0250(4) Uani 1 1 d . . .
P2 P 0.66759(5) 0.60476(5) 0.54916(3) 0.02383(16) Uani 1 1 d . . .
O2 O 0.58432(13) 0.60563(12) 0.48857(9) 0.0284(4) Uani 1 1 d . . .
O2' O 0.62558(13) 0.61813(13) 0.61172(9) 0.0291(5) Uani 1 1 d . . .
O2'' O 0.73246(14) 0.51204(12) 0.56420(9) 0.0299(4) Uani 1 1 d . . .
C1 C 0.7462(2) 0.74419(17) 0.48846(12) 0.0207(6) Uani 1 1 d . . .
C2 C 0.8219(2) 0.81240(18) 0.48608(13) 0.0219(6) Uani 1 1 d . . .
C3 C 0.9061(2) 0.82942(19) 0.53778(13) 0.0261(6) Uani 1 1 d . . .
H3A H 0.9553 0.8746 0.5334 0.031 Uiso 1 1 calc R . .
C4 C 0.9193(2) 0.7808(2) 0.59624(13) 0.0298(6) Uani 1 1 d . . .
C5 C 0.8455(2) 0.71157(19) 0.59895(13) 0.0277(6) Uani 1 1 d . . .
H5A H 0.8521 0.6766 0.6369 0.033 Uiso 1 1 calc R . .
C6 C 0.7623(2) 0.69329(18) 0.54653(13) 0.0232(6) Uani 1 1 d . . .
C7 C 1.0113(3) 0.8026(2) 0.65316(15) 0.0455(9) Uani 1 1 d . . .
C8 C 1.0166(3) 0.9100(3) 0.66538(19) 0.0736(12) Uani 1 1 d . . .
H8A H 0.9538 0.9305 0.6765 0.110 Uiso 1 1 calc R . .
H8B H 1.0236 0.9422 0.6268 0.110 Uiso 1 1 calc R . .
H8C H 1.0755 0.9243 0.7004 0.110 Uiso 1 1 calc R . .
C9 C 1.1117(3) 0.7709(3) 0.6350(2) 0.0865(15) Uani 1 1 d . . .
H9A H 1.1092 0.7037 0.6274 0.130 Uiso 1 1 calc R . .
H9B H 1.1707 0.7857 0.6699 0.130 Uiso 1 1 calc R . .
H9C H 1.1180 0.8033 0.5964 0.130 Uiso 1 1 calc R . .
C10 C 1.0063(3) 0.7498(3) 0.71401(16) 0.0835(15) Uani 1 1 d . . .
H10A H 1.0025 0.6829 0.7054 0.125 Uiso 1 1 calc R . .
H10B H 0.9455 0.7694 0.7279 0.125 Uiso 1 1 calc R . .
H10C H 1.0675 0.7634 0.7475 0.125 Uiso 1 1 calc R . .
C11 C 0.7485(2) 1.03042(19) 0.47087(14) 0.0315(7) Uani 1 1 d . . .
H11A H 0.7177 0.9801 0.4920 0.038 Uiso 1 1 calc R . .
C12 C 0.8189(2) 1.0893(2) 0.52137(15) 0.0420(8) Uani 1 1 d . . .
H12A H 0.8703 1.0494 0.5485 0.063 Uiso 1 1 calc R . .
H12B H 0.7788 1.1204 0.5474 0.063 Uiso 1 1 calc R . .
H12C H 0.8529 1.1359 0.5007 0.063 Uiso 1 1 calc R . .
C13 C 0.6636(2) 1.0852(2) 0.42659(16) 0.0430(8) Uani 1 1 d . . .
H13A H 0.6209 1.0429 0.3960 0.064 Uiso 1 1 calc R . .
H13B H 0.6937 1.1320 0.4038 0.064 Uiso 1 1 calc R . .
H13C H 0.6215 1.1161 0.4516 0.064 Uiso 1 1 calc R . .
C14 C 0.9063(2) 0.78663(19) 0.34316(13) 0.0297(6) Uani 1 1 d . . .
H14A H 0.8744 0.7319 0.3593 0.036 Uiso 1 1 calc R . .
C15 C 0.8527(3) 0.8049(3) 0.27428(15) 0.0539(10) Uani 1 1 d . . .
H15A H 0.7796 0.8142 0.2707 0.081 Uiso 1 1 calc R . .
H15B H 0.8624 0.7516 0.2482 0.081 Uiso 1 1 calc R . .
H15C H 0.8815 0.8606 0.2594 0.081 Uiso 1 1 calc R . .
C16 C 1.0209(2) 0.7700(2) 0.35244(18) 0.0547(9) Uani 1 1 d . . .
H16A H 1.0519 0.7581 0.3975 0.082 Uiso 1 1 calc R . .
H16B H 1.0525 0.8251 0.3386 0.082 Uiso 1 1 calc R . .
H16C H 1.0319 0.7162 0.3272 0.082 Uiso 1 1 calc R . .
C21 C 0.5287(2) 0.6684(2) 0.61150(14) 0.0347(7) Uani 1 1 d . . .
H21A H 0.4978 0.6927 0.5679 0.042 Uiso 1 1 calc R . .
C22 C 0.5551(3) 0.7489(2) 0.6580(2) 0.0628(11) Uani 1 1 d . . .
H22A H 0.6016 0.7916 0.6436 0.094 Uiso 1 1 calc R . .
H22B H 0.5883 0.7250 0.7003 0.094 Uiso 1 1 calc R . .
H22C H 0.4925 0.7820 0.6600 0.094 Uiso 1 1 calc R . .
C23 C 0.4566(2) 0.5975(2) 0.63041(17) 0.0536(10) Uani 1 1 d . . .
H23A H 0.4420 0.5477 0.5987 0.080 Uiso 1 1 calc R . .
H23B H 0.3927 0.6282 0.6325 0.080 Uiso 1 1 calc R . .
H23C H 0.4889 0.5712 0.6721 0.080 Uiso 1 1 calc R . .
C24 C 0.6791(2) 0.42100(19) 0.57097(16) 0.0394(8) Uani 1 1 d . . .
H24A H 0.6042 0.4281 0.5520 0.047 Uiso 1 1 calc R . .
C25 C 0.7218(3) 0.3488(2) 0.53375(19) 0.0585(10) Uani 1 1 d . . .
H25A H 0.7076 0.3672 0.4890 0.088 Uiso 1 1 calc R . .
H25B H 0.6896 0.2886 0.5373 0.088 Uiso 1 1 calc R . .
H25C H 0.7957 0.3436 0.5509 0.088 Uiso 1 1 calc R . .
C26 C 0.6961(3) 0.3985(2) 0.64157(17) 0.0606(10) Uani 1 1 d . . .
H26A H 0.6664 0.4479 0.6626 0.091 Uiso 1 1 calc R . .
H26B H 0.7695 0.3940 0.6608 0.091 Uiso 1 1 calc R . .
H26C H 0.6632 0.3392 0.6466 0.091 Uiso 1 1 calc R . .
C31 C 0.4195(2) 0.88857(19) 0.39591(13) 0.0263(6) Uani 1 1 d . . .
N32 N 0.38200(19) 0.83064(18) 0.34660(13) 0.0400(6) Uani 1 1 d . . .
C33 C 0.3023(3) 0.8619(3) 0.30055(17) 0.0543(9) Uani 1 1 d . . .
H33A H 0.2759 0.8215 0.2659 0.065 Uiso 1 1 calc R . .
C34 C 0.2563(3) 0.9483(3) 0.30006(18) 0.0523(9) Uani 1 1 d . . .
H34A H 0.1995 0.9658 0.2669 0.063 Uiso 1 1 calc R . .
C35 C 0.2973(3) 1.0086(2) 0.35070(19) 0.0484(9) Uani 1 1 d . . .
H35A H 0.2691 1.0688 0.3521 0.058 Uiso 1 1 calc R . .
C36 C 0.3802(2) 0.9795(2) 0.39915(16) 0.0369(8) Uani 1 1 d . . .
H36A H 0.4095 1.0197 0.4334 0.044 Uiso 1 1 calc R . .
C1L C 0.5654(2) 1.0185(2) 0.19557(14) 0.0451(13) Uiso 0.731(5) 1 d PG A 1
C2L C 0.52231(18) 1.0201(3) 0.12905(15) 0.059(2) Uiso 0.731(5) 1 d PG A 1
H2LA H 0.4504 1.0166 0.1132 0.071 Uiso 0.731(5) 1 calc PR A 1
C3L C 0.5867(2) 1.0270(3) 0.08623(11) 0.0723(17) Uiso 0.731(5) 1 d PG A 1
H3LA H 0.5578 1.0281 0.0417 0.087 Uiso 0.731(5) 1 calc PR A 1
C4L C 0.6941(2) 1.0323(2) 0.10992(14) 0.0439(13) Uiso 0.731(5) 1 d PG A 1
H4LA H 0.7372 1.0369 0.0813 0.053 Uiso 0.731(5) 1 calc PR A 1
C5L C 0.73726(18) 1.0307(2) 0.17644(15) 0.0503(13) Uiso 0.731(5) 1 d PG A 1
H5LA H 0.8092 1.0342 0.1923 0.060 Uiso 0.731(5) 1 calc PR A 1
C6L C 0.6729(2) 1.0238(2) 0.21926(11) 0.0501(13) Uiso 0.731(5) 1 d PG A 1
H6LA H 0.7018 1.0227 0.2638 0.060 Uiso 0.731(5) 1 calc PR A 1
C7L C 0.4999(5) 1.0116(4) 0.2434(3) 0.0722(18) Uiso 0.731(5) 1 d P A 1
H7LA H 0.4334 0.9847 0.2228 0.108 Uiso 0.731(5) 1 calc PR A 1
H7LB H 0.4899 1.0737 0.2594 0.108 Uiso 0.731(5) 1 calc PR A 1
H7LC H 0.5340 0.9719 0.2789 0.108 Uiso 0.731(5) 1 calc PR A 1
C8L C 0.6113(7) 1.0194(7) 0.1319(4) 0.075(5) Uiso 0.269(5) 1 d PG A 2
C9L C 0.5070(6) 1.0059(8) 0.1314(4) 0.055(5) Uiso 0.269(5) 1 d PG A 2
H9LA H 0.4576 0.9998 0.0922 0.065 Uiso 0.269(5) 1 calc PR A 2
C10L C 0.4763(5) 1.0016(7) 0.1895(5) 0.058(4) Uiso 0.269(5) 1 d PG A 2
H10D H 0.4065 0.9927 0.1892 0.070 Uiso 0.269(5) 1 calc PR A 2
C11L C 0.5501(7) 1.0108(8) 0.2482(4) 0.078(6) Uiso 0.269(5) 1 d PG A 2
H11B H 0.5296 1.0079 0.2871 0.093 Uiso 0.269(5) 1 calc PR A 2
C12L C 0.6545(7) 1.0242(8) 0.2487(4) 0.066(4) Uiso 0.269(5) 1 d PG A 2
H12D H 0.7038 1.0304 0.2879 0.079 Uiso 0.269(5) 1 calc PR A 2
C13L C 0.6851(5) 1.0285(7) 0.1905(5) 0.042(3) Uiso 0.269(5) 1 d PG A 2
H13D H 0.7549 1.0375 0.1908 0.050 Uiso 0.269(5) 1 calc PR A 2
C14L C 0.6397(11) 1.0264(10) 0.0696(7) 0.056(4) Uiso 0.269(5) 1 d P A 2
H14B H 0.6035 1.0788 0.0453 0.084 Uiso 0.269(5) 1 calc PR A 2
H14C H 0.6207 0.9688 0.0455 0.084 Uiso 0.269(5) 1 calc PR A 2
H14D H 0.7135 1.0361 0.0770 0.084 Uiso 0.269(5) 1 calc PR A 2

loop_
_atom_site_aniso_label
_atom_site_aniso_U_11
_atom_site_aniso_U_22
_atom_site_aniso_U_33
_atom_site_aniso_U_23
_atom_site_aniso_U_13
_atom_site_aniso_U_12
Sn1 0.02122(10) 0.02714(11) 0.02230(10) -0.00226(10) 0.00452(7) -0.00172(10)
S1 0.0274(4) 0.0361(4) 0.0274(4) -0.0043(3) 0.0070(3) 0.0030(3)
P1 0.0239(4) 0.0241(4) 0.0224(4) 0.0040(3) 0.0084(3) -0.0012(3)
O1 0.0256(10) 0.0344(11) 0.0263(10) 0.0073(9) 0.0086(8) -0.0007(9)
O1' 0.0304(11) 0.0241(10) 0.0307(11) 0.0050(9) 0.0156(9) 0.0012(9)
O1'' 0.0264(10) 0.0237(10) 0.0279(10) -0.0006(8) 0.0125(8) -0.0030(9)
P2 0.0200(4) 0.0221(4) 0.0289(4) 0.0044(3) 0.0046(3) -0.0057(3)
O2 0.0242(10) 0.0274(10) 0.0322(11) 0.0038(9) 0.0043(8) -0.0066(9)
O2' 0.0223(10) 0.0337(11) 0.0322(11) 0.0090(9) 0.0088(9) -0.0013(9)
O2'' 0.0209(10) 0.0205(10) 0.0457(12) 0.0053(9) 0.0031(9) -0.0044(9)
C1 0.0207(14) 0.0183(13) 0.0251(14) -0.0014(11) 0.0091(11) -0.0018(11)
C2 0.0222(14) 0.0200(13) 0.0249(14) 0.0021(12) 0.0084(12) -0.0007(12)
C3 0.0243(15) 0.0232(15) 0.0314(16) 0.0026(13) 0.0076(12) -0.0082(13)
C4 0.0258(15) 0.0314(16) 0.0297(15) 0.0048(15) 0.0017(12) -0.0080(14)
C5 0.0289(15) 0.0283(16) 0.0254(15) 0.0078(13) 0.0053(12) -0.0068(14)
C6 0.0217(15) 0.0208(14) 0.0280(15) 0.0010(12) 0.0076(12) -0.0044(12)
C7 0.045(2) 0.052(2) 0.0327(18) 0.0132(16) -0.0056(15) -0.0257(17)
C8 0.081(3) 0.064(3) 0.056(3) -0.005(2) -0.022(2) -0.035(2)
C9 0.033(2) 0.143(4) 0.069(3) 0.037(3) -0.0174(19) -0.006(3)
C10 0.085(3) 0.120(4) 0.0280(19) 0.023(2) -0.0189(19) -0.067(3)
C11 0.0358(17) 0.0258(15) 0.0386(17) -0.0009(14) 0.0198(14) 0.0026(14)
C12 0.051(2) 0.0378(18) 0.0406(19) -0.0051(16) 0.0167(16) -0.0026(16)
C13 0.0383(19) 0.0427(19) 0.051(2) -0.0014(17) 0.0174(16) 0.0066(16)
C14 0.0324(16) 0.0249(15) 0.0335(16) -0.0071(14) 0.0111(13) -0.0077(14)
C15 0.050(2) 0.080(3) 0.0301(18) -0.0105(18) 0.0066(16) 0.0058(19)
C16 0.0364(19) 0.056(2) 0.068(2) -0.026(2) 0.0071(17) 0.0093(18)
C21 0.0285(16) 0.0439(18) 0.0332(17) 0.0043(15) 0.0104(13) 0.0052(15)
C22 0.060(3) 0.042(2) 0.083(3) -0.007(2) 0.012(2) 0.0084(19)
C23 0.037(2) 0.072(2) 0.058(2) -0.012(2) 0.0250(17) -0.0141(19)
C24 0.0285(16) 0.0211(15) 0.062(2) 0.0096(15) -0.0017(15) -0.0088(14)
C25 0.052(2) 0.0272(18) 0.088(3) -0.0032(19) 0.001(2) 0.0020(17)
C26 0.074(3) 0.043(2) 0.060(2) 0.0212(19) 0.007(2) -0.015(2)
C31 0.0215(15) 0.0274(15) 0.0328(16) 0.0035(13) 0.0120(13) -0.0026(13)
N32 0.0369(15) 0.0356(15) 0.0424(16) -0.0059(13) -0.0003(12) 0.0021(13)
C33 0.048(2) 0.055(2) 0.050(2) -0.0050(19) -0.0076(17) 0.0053(19)
C34 0.041(2) 0.058(2) 0.053(2) 0.018(2) 0.0016(17) 0.0111(19)
C35 0.037(2) 0.0366(19) 0.074(3) 0.0146(19) 0.0180(19) 0.0076(17)
C36 0.0336(18) 0.0314(17) 0.048(2) -0.0007(15) 0.0153(16) 0.0002(15)

loop_
_atom_type_symbol
_atom_type_description
_atom_type_scat_dispersion_real
_atom_type_scat_dispersion_imag
_atom_type_scat_source
C C 0.0033 0.0016 'International Tables Vol C Tables 4.2.6.8 and 6.1.1.4'
H H 0.0000 0.0000 'International Tables Vol C Tables 4.2.6.8 and 6.1.1.4'
N N 0.0061 0.0033 'International Tables Vol C Tables 4.2.6.8 and 6.1.1.4'
O O 0.0106 0.0060 'International Tables Vol C Tables 4.2.6.8 and 6.1.1.4'
P P 0.1023 0.0942 'International Tables Vol C Tables 4.2.6.8 and 6.1.1.4'
S S 0.1246 0.1234 'International Tables Vol C Tables 4.2.6.8 and 6.1.1.4'
Sn Sn -0.6537 1.4246 'International Tables Vol C Tables 4.2.6.8 and 6.1.1.4'

loop_
_geom_angle_atom_site_label_1
_geom_angle_atom_site_label_2
_geom_angle_atom_site_label_3
_geom_angle
C1 Sn1 O1 76.29(7)
C1 Sn1 O2 75.21(7)
O1 Sn1 O2 151.44(6)
C1 Sn1 S1 85.43(6)
O1 Sn1 S1 86.52(4)
O2 Sn1 S1 89.41(4)
C31 S1 Sn1 102.19(9)
O1 P1 O1' 116.68(11)
O1 P1 O1'' 114.63(10)
O1' P1 O1'' 97.62(9)
O1 P1 C2 108.55(11)
O1' P1 C2 108.52(11)
O1'' P1 C2 110.36(11)
P1 O1 Sn1 117.65(10)
C11 O1' P1 119.24(15)
C14 O1'' P1 119.63(15)
O2 P2 O2'' 116.36(11)
O2 P2 O2' 113.24(10)
O2'' P2 O2' 102.56(10)
O2 P2 C6 110.42(12)
O2'' P2 C6 103.86(11)
O2' P2 C6 109.72(11)
P2 O2 Sn1 115.49(9)
C21 O2' P2 122.92(17)
C24 O2'' P2 119.68(16)
C6 C1 C2 115.3(2)
C6 C1 Sn1 123.38(18)
C2 C1 Sn1 121.33(18)
C3 C2 C1 122.5(2)
C3 C2 P1 121.47(19)
C1 C2 P1 116.0(2)
C2 C3 C4 121.7(2)
C2 C3 H3A 119.1
C4 C3 H3A 119.1
C5 C4 C3 116.4(3)
C5 C4 C7 122.8(2)
C3 C4 C7 120.7(2)
C6 C5 C4 121.7(2)
C6 C5 H5A 119.2
C4 C5 H5A 119.2
C5 C6 C1 122.4(2)
C5 C6 P2 122.2(2)
C1 C6 P2 115.4(2)
C10 C7 C4 112.8(2)
C10 C7 C8 110.6(3)
C4 C7 C8 109.2(3)
C10 C7 C9 106.9(3)
C4 C7 C9 108.3(3)
C8 C7 C9 108.9(3)
C7 C8 H8A 109.5
C7 C8 H8B 109.5
H8A C8 H8B 109.5
C7 C8 H8C 109.5
H8A C8 H8C 109.5
H8B C8 H8C 109.5
C7 C9 H9A 109.5
C7 C9 H9B 109.5
H9A C9 H9B 109.5
C7 C9 H9C 109.5
H9A C9 H9C 109.5
H9B C9 H9C 109.5
C7 C10 H10A 109.5
C7 C10 H10B 109.5
H10A C10 H10B 109.5
C7 C10 H10C 109.5
H10A C10 H10C 109.5
H10B C10 H10C 109.5
O1' C11 C12 106.4(2)
O1' C11 C13 108.4(2)
C12 C11 C13 114.1(2)
O1' C11 H11A 109.3
C12 C11 H11A 109.3
C13 C11 H11A 109.3
C11 C12 H12A 109.5
C11 C12 H12B 109.5
H12A C12 H12B 109.5
C11 C12 H12C 109.5
H12A C12 H12C 109.5
H12B C12 H12C 109.5
C11 C13 H13A 109.5
C11 C13 H13B 109.5
H13A C13 H13B 109.5
C11 C13 H13C 109.5
H13A C13 H13C 109.5
H13B C13 H13C 109.5
O1'' C14 C15 109.1(2)
O1'' C14 C16 105.9(2)
C15 C14 C16 112.6(3)
O1'' C14 H14A 109.7
C15 C14 H14A 109.7
C16 C14 H14A 109.7
C14 C15 H15A 109.5
C14 C15 H15B 109.5
H15A C15 H15B 109.5
C14 C15 H15C 109.5
H15A C15 H15C 109.5
H15B C15 H15C 109.5
C14 C16 H16A 109.5
C14 C16 H16B 109.5
H16A C16 H16B 109.5
C14 C16 H16C 109.5
H16A C16 H16C 109.5
H16B C16 H16C 109.5
O2' C21 C22 107.6(2)
O2' C21 C23 106.7(2)
C22 C21 C23 113.2(3)
O2' C21 H21A 109.8
C22 C21 H21A 109.8
C23 C21 H21A 109.8
C21 C22 H22A 109.5
C21 C22 H22B 109.5
H22A C22 H22B 109.5
C21 C22 H22C 109.5
H22A C22 H22C 109.5
H22B C22 H22C 109.5
C21 C23 H23A 109.5
C21 C23 H23B 109.5
H23A C23 H23B 109.5
C21 C23 H23C 109.5
H23A C23 H23C 109.5
H23B C23 H23C 109.5
C25 C24 O2'' 107.0(2)
C25 C24 C26 113.9(3)
O2'' C24 C26 108.6(3)
C25 C24 H24A 109.1
O2'' C24 H24A 109.1
C26 C24 H24A 109.1
C24 C25 H25A 109.5
C24 C25 H25B 109.5
H25A C25 H25B 109.5
C24 C25 H25C 109.5
H25A C25 H25C 109.5
H25B C25 H25C 109.5
C24 C26 H26A 109.5
C24 C26 H26B 109.5
H26A C26 H26B 109.5
C24 C26 H26C 109.5
H26A C26 H26C 109.5
H26B C26 H26C 109.5
N32 C31 C36 122.3(3)
N32 C31 S1 118.7(2)
C36 C31 S1 119.0(2)
C31 N32 C33 117.1(3)
N32 C33 C34 125.2(3)
N32 C33 H33A 117.4
C34 C33 H33A 117.4
C33 C34 C35 117.2(3)
C33 C34 H34A 121.4
C35 C34 H34A 121.4
C36 C35 C34 119.6(3)
C36 C35 H35A 120.2
C34 C35 H35A 120.2
C35 C36 C31 118.6(3)
C35 C36 H36A 120.7
C31 C36 H36A 120.7
C2L C1L C6L 120.0
C2L C1L C7L 122.1(3)
C6L C1L C7L 117.9(3)
C3L C2L C1L 120.0
C3L C2L H2LA 120.0
C1L C2L H2LA 120.0
C2L C3L C4L 120.0
C2L C3L H3LA 120.0
C4L C3L H3LA 120.0
C3L C4L C5L 120.0
C3L C4L H4LA 120.0
C5L C4L H4LA 120.0
C6L C5L C4L 120.0
C6L C5L H5LA 120.0
C4L C5L H5LA 120.0
C5L C6L C1L 120.0
C5L C6L H6LA 120.0
C1L C6L H6LA 120.0
C9L C8L C13L 120.0
C9L C8L C14L 118.2(8)
C13L C8L C14L 121.8(8)
C10L C9L C8L 120.0
C10L C9L H9LA 120.0
C8L C9L H9LA 120.0
C9L C10L C11L 120.0
C9L C10L H10D 120.0
C11L C10L H10D 120.0
C12L C11L C10L 120.0
C12L C11L H11B 120.0
C10L C11L H11B 120.0
C11L C12L C13L 120.0
C11L C12L H12D 120.0
C13L C12L H12D 120.0
C12L C13L C8L 120.0
C12L C13L H13D 120.0
C8L C13L H13D 120.0
C8L C14L H14B 109.5
C8L C14L H14C 109.5
H14B C14L H14C 109.5
C8L C14L H14D 109.5
H14B C14L H14D 109.5
H14C C14L H14D 109.5

loop_
_geom_bond_atom_site_label_1
_geom_bond_atom_site_label_2
_geom_bond_distance
Sn1 C1 2.240(3)
Sn1 O1 2.4069(17)
Sn1 O2 2.4974(17)
Sn1 S1 2.5282(7)
S1 C31 1.763(3)
P1 O1 1.4795(19)
P1 O1' 1.5613(18)
P1 O1'' 1.5700(17)
P1 C2 1.785(3)
O1' C11 1.478(3)
O1'' C14 1.465(3)
P2 O2 1.4781(19)
P2 O2'' 1.5542(18)
P2 O2' 1.5695(18)
P2 C6 1.779(2)
O2' C21 1.463(3)
O2'' C24 1.488(3)
C1 C6 1.398(3)
C1 C2 1.398(3)
C2 C3 1.383(4)
C3 C4 1.392(4)
C3 H3A 0.9300
C4 C5 1.391(4)
C4 C7 1.526(4)
C5 C6 1.387(4)
C5 H5A 0.9300
C7 C10 1.507(4)
C7 C8 1.534(5)
C7 C9 1.535(5)
C8 H8A 0.9600
C8 H8B 0.9600
C8 H8C 0.9600
C9 H9A 0.9600
C9 H9B 0.9600
C9 H9C 0.9600
C10 H10A 0.9600
C10 H10B 0.9600
C10 H10C 0.9600
C11 C12 1.491(4)
C11 C13 1.495(4)
C11 H11A 0.9800
C12 H12A 0.9600
C12 H12B 0.9600
C12 H12C 0.9600
C13 H13A 0.9600
C13 H13B 0.9600
C13 H13C 0.9600
C14 C15 1.486(4)
C14 C16 1.498(4)
C14 H14A 0.9800
C15 H15A 0.9600
C15 H15B 0.9600
C15 H15C 0.9600
C16 H16A 0.9600
C16 H16B 0.9600
C16 H16C 0.9600
C21 C22 1.490(4)
C21 C23 1.502(4)
C21 H21A 0.9800
C22 H22A 0.9600
C22 H22B 0.9600
C22 H22C 0.9600
C23 H23A 0.9600
C23 H23B 0.9600
C23 H23C 0.9600
C24 C25 1.482(4)
C24 C26 1.495(4)
C24 H24A 0.9800
C25 H25A 0.9600
C25 H25B 0.9600
C25 H25C 0.9600
C26 H26A 0.9600
C26 H26B 0.9600
C26 H26C 0.9600
C31 N32 1.326(4)
C31 C36 1.391(4)
N32 C33 1.328(4)
C33 C34 1.361(5)
C33 H33A 0.9300
C34 C35 1.376(5)
C34 H34A 0.9300
C35 C36 1.373(4)
C35 H35A 0.9300
C36 H36A 0.9300
C1L C2L 1.3900
C1L C6L 1.3900
C1L C7L 1.489(6)
C2L C3L 1.3900
C2L H2LA 0.9300
C3L C4L 1.3900
C3L H3LA 0.9300
C4L C5L 1.3900
C4L H4LA 0.9300
C5L C6L 1.3900
C5L H5LA 0.9300
C6L H6LA 0.9300
C7L H7LA 0.9600
C7L H7LB 0.9600
C7L H7LC 0.9600
C8L C9L 1.3900
C8L C13L 1.3900
C8L C14L 1.463(14)
C9L C10L 1.3900
C9L H9LA 0.9300
C10L C11L 1.3900
C10L H10D 0.9300
C11L C12L 1.3900
C11L H11B 0.9300
C12L C13L 1.3900
C12L H12D 0.9300
C13L H13D 0.9300
C14L H14B 0.9600
C14L H14C 0.9600
C14L H14D 0.9600

loop_
_geom_torsion_atom_site_label_1
_geom_torsion_atom_site_label_2
_geom_torsion_atom_site_label_3
_geom_torsion_atom_site_label_4
_geom_torsion
C1 Sn1 S1 C31 159.21(11)
O1 Sn1 S1 C31 82.70(10)
O2 Sn1 S1 C31 -125.58(10)
O1' P1 O1 Sn1 -127.52(10)
O1'' P1 O1 Sn1 119.30(10)
C2 P1 O1 Sn1 -4.59(14)
C1 Sn1 O1 P1 3.72(11)
O2 Sn1 O1 P1 7.53(19)
S1 Sn1 O1 P1 89.86(10)
O1 P1 O1' C11 64.8(2)
O1'' P1 O1' C11 -172.69(19)
C2 P1 O1' C11 -58.2(2)
O1 P1 O1'' C14 -42.5(2)
O1' P1 O1'' C14 -166.50(19)
C2 P1 O1'' C14 80.5(2)
O2'' P2 O2 Sn1 -116.37(10)
O2' P2 O2 Sn1 125.15(10)
C6 P2 O2 Sn1 1.65(14)
C1 Sn1 O2 P2 -0.27(11)
O1 Sn1 O2 P2 -4.10(19)
S1 Sn1 O2 P2 -85.70(10)
O2 P2 O2' C21 -26.7(2)
O2'' P2 O2' C21 -152.95(19)
C6 P2 O2' C21 97.1(2)
O2 P2 O2'' C24 -59.1(2)
O2' P2 O2'' C24 65.0(2)
C6 P2 O2'' C24 179.3(2)
O1 Sn1 C1 C6 176.3(2)
O2 Sn1 C1 C6 -1.77(19)
S1 Sn1 C1 C6 88.8(2)
O1 Sn1 C1 C2 -1.60(18)
O2 Sn1 C1 C2 -179.7(2)
S1 Sn1 C1 C2 -89.12(19)
C6 C1 C2 C3 -0.9(4)
Sn1 C1 C2 C3 177.21(19)
C6 C1 C2 P1 -178.45(18)
Sn1 C1 C2 P1 -0.4(3)
O1 P1 C2 C3 -174.3(2)
O1' P1 C2 C3 -46.5(2)
O1'' P1 C2 C3 59.3(2)
O1 P1 C2 C1 3.3(2)
O1' P1 C2 C1 131.05(19)
O1'' P1 C2 C1 -123.07(19)
C1 C2 C3 C4 -1.5(4)
P1 C2 C3 C4 175.9(2)
C2 C3 C4 C5 2.5(4)
C2 C3 C4 C7 -178.4(3)
C3 C4 C5 C6 -1.1(4)
C7 C4 C5 C6 179.8(3)
C4 C5 C6 C1 -1.3(4)
C4 C5 C6 P2 179.8(2)
C2 C1 C6 C5 2.3(4)
Sn1 C1 C6 C5 -175.78(19)
C2 C1 C6 P2 -178.76(17)
Sn1 C1 C6 P2 3.2(3)
O2 P2 C6 C5 175.9(2)
O2'' P2 C6 C5 -58.6(2)
O2' P2 C6 C5 50.4(3)
O2 P2 C6 C1 -3.0(2)
O2'' P2 C6 C1 122.40(19)
O2' P2 C6 C1 -128.55(19)
C5 C4 C7 C10 -6.6(5)
C3 C4 C7 C10 174.3(3)
C5 C4 C7 C8 -130.1(3)
C3 C4 C7 C8 50.9(4)
C5 C4 C7 C9 111.5(3)
C3 C4 C7 C9 -67.6(4)
P1 O1' C11 C12 135.5(2)
P1 O1' C11 C13 -101.5(2)
P1 O1'' C14 C15 89.8(2)
P1 O1'' C14 C16 -148.8(2)
P2 O2' C21 C22 -121.1(2)
P2 O2' C21 C23 117.1(2)
P2 O2'' C24 C25 134.9(2)
P2 O2'' C24 C26 -101.8(3)
Sn1 S1 C31 N32 26.1(2)
Sn1 S1 C31 C36 -155.15(19)
C36 C31 N32 C33 -1.9(4)
S1 C31 N32 C33 176.8(2)
C31 N32 C33 C34 -0.1(5)
N32 C33 C34 C35 1.5(5)
C33 C34 C35 C36 -1.0(5)
C34 C35 C36 C31 -0.9(4)
N32 C31 C36 C35 2.4(4)
S1 C31 C36 C35 -176.3(2)
C6L C1L C2L C3L 0.0
C7L C1L C2L C3L 179.8(4)
C1L C2L C3L C4L 0.0
C2L C3L C4L C5L 0.0
C3L C4L C5L C6L 0.0
C4L C5L C6L C1L 0.0
C2L C1L C6L C5L 0.0
C7L C1L C6L C5L -179.8(4)
C13L C8L C9L C10L 0.0
C14L C8L C9L C10L -178.1(10)
C8L C9L C10L C11L 0.0
C9L C10L C11L C12L 0.0
C10L C11L C12L C13L 0.0
C11L C12L C13L C8L 0.0
C9L C8L C13L C12L 0.0
C14L C8L C13L C12L 178.1(10)
